data_1511520
loop_
_publ_author_name
'Moskowitz, D.'

_publ_section_title
;
 New vanadium boride of the composition V3 B4
;
_journal_name_full 'Journal of Metals'
_journal_page_first 1325
_journal_page_last 1325
_journal_volume 8
_journal_year 1956
_chemical_formula_sum 'B4 V3'
_chemical_name_systematic 'V3 B4'
_space_group_IT_number 71
_symmetry_space_group_name_Hall '-I 2 2'
_symmetry_space_group_name_H-M 'I m m m'
_cell_angle_alpha 90
_cell_angle_beta 90
_cell_angle_gamma 90
_cell_formula_units_Z 2
_cell_length_a 3.03
_cell_length_b 13.18
_cell_length_c 2.986
_cell_volume 119.247
_citation_journal_id_ASTM JOMTAA
_cod_data_source_file boron4-x_151.cif
_cod_data_source_block B4V3
_cod_original_cell_volume 119.2471
_cod_database_code 1511520

loop_
_symmetry_equiv_pos_as_xyz
x,y,z
-x,-y,z
x,-y,-z
-x,y,-z
-x,-y,-z
x,y,-z
-x,y,z
x,-y,z
x+1/2,y+1/2,z+1/2
-x+1/2,-y+1/2,z+1/2
x+1/2,-y+1/2,-z+1/2
-x+1/2,y+1/2,-z+1/2
-x+1/2,-y+1/2,-z+1/2
x+1/2,y+1/2,-z+1/2
-x+1/2,y+1/2,z+1/2
x+1/2,-y+1/2,z+1/2

loop_
_atom_site_label
_atom_site_type_symbol
_atom_site_fract_x
_atom_site_fract_y
_atom_site_fract_z
_atom_site_occupancy
_atom_site_U_iso_or_equiv
B2 B 0 0.442 0.5 1 0.0
V1 V 0.5 0.5 0 1 0.0
V2 V 0 0.185 0 1 0.0
B1 B 0 0.372 0 1 0.0
